data_4087725
loop_
_publ_author_name
'Cowie, Bradley E.'
'Emslie, David J. H.'

_publ_section_title
;
 Nickel and Palladium Complexes of Ferrocene-Backbone Bisphosphine-Borane
 and Trisphosphine Ligands
;
_journal_issue 16
_journal_name_full Organometallics
_journal_page_first 4093
_journal_paper_doi 10.1021/acs.organomet.5b00539
_journal_volume 34
_journal_year 2015
_chemical_absolute_configuration unk
_chemical_formula_moiety 'C61 H55 Fe O P3 Pd, C H2 Cl2'
_chemical_formula_sum 'C62 H57 Cl2 Fe O P3 Pd'
_chemical_formula_weight 1144.14
_chemical_name_common '[Pd(dba)(FcPPP)]'
_chemical_name_systematic
;
 brad30
;
_space_group_IT_number 4
_space_group_name_Hall 'P 2yb'
_space_group_name_H-M_alt 'P 1 21 1'
_symmetry_cell_setting monoclinic
_symmetry_space_group_name_Hall 'P 2yb'
_symmetry_space_group_name_H-M 'P 1 21 1'
_atom_sites_solution_hydrogens geom
_atom_sites_solution_primary direct
_atom_sites_solution_secondary difmap
_cell_angle_alpha 90
_cell_angle_beta 106.827(2)
_cell_angle_gamma 90
_cell_formula_units_Z 2
_cell_length_a 9.8528(9)
_cell_length_b 18.6413(16)
_cell_length_c 15.5813(14)
_cell_measurement_reflns_used 9903
_cell_measurement_temperature 100(2)
_cell_measurement_theta_max 26.248
_cell_measurement_theta_min 2.1955
_cell_volume 2739.3(4)
_computing_cell_refinement 'Bruker SMART'
_computing_data_collection 'Bruker SMART'
_computing_data_reduction 'Bruker SAINT'
_computing_molecular_graphics 'Ortep-3 for Windows (Farrugia, 1997)'
_computing_publication_material 'WinGX publication routines (Farrugia, 1999)'
_computing_structure_refinement 'SHELXL-97 (Sheldrick, 2008)'
_computing_structure_solution 'Bruker SHELXTL'
_diffrn_ambient_temperature 100(2)
_diffrn_measured_fraction_theta_full 0.997
_diffrn_measured_fraction_theta_max 0.997
_diffrn_measurement_device_type 'CCD area detector'
_diffrn_measurement_method 'phi and omega scans'
_diffrn_radiation_monochromator graphite
_diffrn_radiation_type MoK\a
_diffrn_radiation_wavelength 0.71073
_diffrn_reflns_av_R_equivalents 0.0498
_diffrn_reflns_av_unetI/netI 0.0498
_diffrn_reflns_limit_h_max 12
_diffrn_reflns_limit_h_min -12
_diffrn_reflns_limit_k_max 12
_diffrn_reflns_limit_k_min -23
_diffrn_reflns_limit_l_max 19
_diffrn_reflns_limit_l_min -19
_diffrn_reflns_number 27598
_diffrn_reflns_theta_full 26.41
_diffrn_reflns_theta_max 26.41
_diffrn_reflns_theta_min 1.75
_exptl_absorpt_coefficient_mu 0.819
_exptl_absorpt_correction_T_max 0.9547
_exptl_absorpt_correction_T_min 0.8803
_exptl_absorpt_correction_type numerical
_exptl_absorpt_process_details SADABS
_exptl_crystal_colour orange
_exptl_crystal_density_diffrn 1.387
_exptl_crystal_density_method 'not measured'
_exptl_crystal_description needle
_exptl_crystal_F_000 1176
_exptl_crystal_size_max 0.23
_exptl_crystal_size_mid 0.13
_exptl_crystal_size_min 0.11
_refine_diff_density_max 1.7
_refine_diff_density_min -0.592
_refine_diff_density_rms 0.181
_refine_ls_abs_structure_details 'Flack H D (1983), Acta Cryst. A39, 876-881'
_refine_ls_abs_structure_Flack 0.30(2)
_refine_ls_extinction_method none
_refine_ls_goodness_of_fit_ref 1.084
_refine_ls_hydrogen_treatment mixed
_refine_ls_matrix_type full
_refine_ls_number_parameters 705
_refine_ls_number_reflns 7570
_refine_ls_number_restraints 204
_refine_ls_restrained_S_all 1.083
_refine_ls_R_factor_all 0.0543
_refine_ls_R_factor_gt 0.043
_refine_ls_shift/su_max 0.001
_refine_ls_shift/su_mean 0
_refine_ls_structure_factor_coef Fsqd
_refine_ls_weighting_details 'calc w=1/[\s^2^(Fo^2^)+(0.0683P)^2^+1.6574P] where P=(Fo^2^+2Fc^2^)/3'
_refine_ls_weighting_scheme calc
_refine_ls_wR_factor_gt 0.1081
_refine_ls_wR_factor_ref 0.1182
_reflns_number_gt 6638
_reflns_number_total 7570
_reflns_threshold_expression >2\s(I)
_cod_data_source_file om5b00539_si_002.cif
_cod_data_source_block brad30
_cod_original_sg_symbol_H-M 'P 21'
_cod_database_code 4087725

loop_
_symmetry_equiv_pos_as_xyz
'x, y, z'
'-x, y+1/2, -z'

loop_
_atom_site_label
_atom_site_type_symbol
_atom_site_fract_x
_atom_site_fract_y
_atom_site_fract_z
_atom_site_U_iso_or_equiv
_atom_site_adp_type
_atom_site_occupancy
_atom_site_symmetry_multiplicity
_atom_site_calc_flag
_atom_site_refinement_flags
_atom_site_disorder_assembly
_atom_site_disorder_group
Pd1 Pd 0.43722(4) 0.10736(2) 0.19964(3) 0.02022(11) Uani 1 1 d . . .
Fe1 Fe 0.86587(9) 0.01615(5) 0.33689(6) 0.0241(2) Uani 1 1 d . A .
P1 P 1.02414(18) -0.15082(10) 0.40751(11) 0.0290(4) Uani 1 1 d . . .
P2 P 0.65501(15) 0.16142(8) 0.25890(10) 0.0210(3) Uani 1 1 d . A .
C9 C 0.8633(7) 0.0358(4) 0.4660(4) 0.0303(14) Uani 1 1 d . . .
H9 H 0.8644 0.0014 0.5113 0.036 Uiso 1 1 calc R . .
C3 C 0.8733(8) -0.0027(4) 0.2078(5) 0.0318(15) Uani 1 1 d . . .
H3 H 0.8806 0.0326 0.1654 0.038 Uiso 1 1 calc R . .
C5 C 0.7813(8) -0.0818(4) 0.2910(5) 0.0336(17) Uani 1 1 d . . .
H5 H 0.7161 -0.1083 0.313 0.04 Uiso 1 1 calc R . .
C2 C 0.9873(7) -0.0389(4) 0.2703(4) 0.0285(14) Uani 1 1 d . . .
H2 H 1.0851 -0.0319 0.2764 0.034 Uiso 1 1 calc R . .
C33 C 0.3751(6) 0.2184(3) 0.0194(4) 0.0236(13) Uani 1 1 d . . .
O1 O 0.1943(5) 0.1717(3) 0.2836(3) 0.0351(11) Uani 1 1 d . A .
C8 C 0.9840(7) 0.0679(4) 0.4497(4) 0.0299(14) Uani 1 1 d . . .
H8 H 1.0799 0.0588 0.4823 0.036 Uiso 1 1 calc R . .
C38 C 0.4262(7) 0.2644(4) -0.0324(4) 0.0340(16) Uani 1 1 d . A .
H38 H 0.5104 0.2526 -0.0474 0.041 Uiso 1 1 calc R . .
C1 C 0.9315(7) -0.0870(4) 0.3218(4) 0.0269(14) Uani 1 1 d . . .
C27 C 0.7332(6) 0.1694(3) 0.1654(4) 0.0243(13) Uani 1 1 d . . .
C23 C 0.6528(6) 0.2544(3) 0.3043(4) 0.0261(13) Uani 1 1 d . . .
C24 C 0.6111(7) 0.2468(4) 0.3901(5) 0.0351(16) Uani 1 1 d . A .
H24A H 0.5203 0.2214 0.3775 0.053 Uiso 1 1 calc R . .
H24B H 0.6017 0.2945 0.4142 0.053 Uiso 1 1 calc R . .
H24C H 0.6842 0.2196 0.4341 0.053 Uiso 1 1 calc R . .
C11 C 1.0379(7) -0.2279(4) 0.3376(5) 0.0322(15) Uani 1 1 d . . .
C29 C 0.7084(7) 0.1459(4) 0.0081(4) 0.0348(16) Uani 1 1 d . . .
H29 H 0.6523 0.1305 -0.0494 0.042 Uiso 1 1 calc R A .
C10 C 0.7420(7) 0.0637(3) 0.4034(4) 0.0267(14) Uani 1 1 d . A .
H10 H 0.6468 0.0513 0.3993 0.032 Uiso 1 1 calc R . .
C12 C 1.0661(7) -0.2954(4) 0.3796(5) 0.0379(17) Uani 1 1 d . . .
H12 H 1.0803 -0.2992 0.4424 0.045 Uiso 1 1 calc R . .
C56 C 0.3753(7) 0.1811(4) 0.5688(5) 0.0365(16) Uani 1 1 d . A .
C53 C 0.2768(6) 0.1232(4) 0.3216(4) 0.0275(16) Uani 1 1 d . . .
C28 C 0.6481(6) 0.1496(3) 0.0776(4) 0.0247(13) Uani 1 1 d . A .
C7 C 0.9373(6) 0.1160(4) 0.3764(4) 0.0283(14) Uani 1 1 d . A .
H7 H 0.9963 0.1443 0.3513 0.034 Uiso 1 1 calc R . .
C30 C 0.8468(7) 0.1640(5) 0.0200(5) 0.0418(19) Uani 1 1 d . A .
H30 H 0.8863 0.1611 -0.0287 0.05 Uiso 1 1 calc R . .
C36 C 0.2351(8) 0.3457(4) -0.0409(5) 0.0388(17) Uani 1 1 d . A .
H36 H 0.1865 0.3892 -0.062 0.047 Uiso 1 1 calc R . .
C55 C 0.3115(7) 0.1728(4) 0.4720(4) 0.0315(15) Uani 1 1 d . . .
C26 C 0.7932(7) 0.2936(4) 0.3233(5) 0.0358(17) Uani 1 1 d . A .
H26A H 0.8665 0.2665 0.3673 0.054 Uiso 1 1 calc R . .
H26B H 0.7841 0.3414 0.3472 0.054 Uiso 1 1 calc R . .
H26C H 0.8199 0.2982 0.2676 0.054 Uiso 1 1 calc R . .
C34 C 0.2551(7) 0.2376(4) 0.0433(6) 0.0419(18) Uani 1 1 d . A .
H34 H 0.2206 0.2076 0.0815 0.05 Uiso 1 1 calc R . .
C4 C 0.7460(7) -0.0299(4) 0.2216(5) 0.0374(17) Uani 1 1 d . . .
H4 H 0.6526 -0.0156 0.1895 0.045 Uiso 1 1 calc R . .
C37 C 0.3564(8) 0.3278(4) -0.0631(5) 0.0390(17) Uani 1 1 d . . .
H37 H 0.3921 0.3591 -0.0996 0.047 Uiso 1 1 calc R A .
C16 C 1.0139(8) -0.2260(5) 0.2465(5) 0.0455(19) Uani 1 1 d . . .
H16 H 0.9943 -0.1812 0.2165 0.055 Uiso 1 1 calc R . .
C21 C 1.3830(9) -0.0432(5) 0.5416(6) 0.061(3) Uani 1 1 d . . .
H21 H 1.4079 -0.0099 0.5898 0.073 Uiso 1 1 calc R . .
C15 C 1.0170(10) -0.2868(5) 0.1968(5) 0.056(2) Uani 1 1 d . . .
H15 H 0.9967 -0.2836 0.1335 0.068 Uiso 1 1 calc R . .
C17 C 1.2085(8) -0.1168(4) 0.4401(5) 0.0376(17) Uani 1 1 d . . .
C22 C 1.2436(8) -0.0693(4) 0.5105(5) 0.0445(19) Uani 1 1 d . . .
H22 H 1.174 -0.0542 0.538 0.053 Uiso 1 1 calc R . .
C58 C 0.3522(10) 0.2213(5) 0.7099(5) 0.058(2) Uani 1 1 d . A .
H58 H 0.2969 0.2422 0.7442 0.07 Uiso 1 1 calc R . .
C57 C 0.2990(8) 0.2166(5) 0.6187(5) 0.0437(19) Uani 1 1 d . . .
H57 H 0.2097 0.2375 0.5892 0.052 Uiso 1 1 calc R A .
C14 C 1.0501(9) -0.3530(5) 0.2394(6) 0.051(2) Uani 1 1 d . . .
H14 H 1.0563 -0.3949 0.2061 0.062 Uiso 1 1 calc R . .
C13 C 1.0733(8) -0.3565(5) 0.3300(5) 0.050(2) Uani 1 1 d . . .
H13 H 1.0948 -0.4014 0.3596 0.06 Uiso 1 1 calc R . .
C19 C 1.4477(9) -0.1165(6) 0.4320(6) 0.060(3) Uani 1 1 d . . .
H19 H 1.5186 -0.1339 0.4071 0.072 Uiso 1 1 calc R . .
C35 C 0.1865(8) 0.3005(5) 0.0112(6) 0.046(2) Uani 1 1 d . . .
H35 H 0.1025 0.3126 0.0262 0.055 Uiso 1 1 calc R A .
C18 C 1.3104(8) -0.1405(5) 0.3997(5) 0.047(2) Uani 1 1 d . . .
H18 H 1.2848 -0.1729 0.3505 0.057 Uiso 1 1 calc R . .
C61 C 0.5080(8) 0.1544(6) 0.6128(5) 0.064(3) Uani 1 1 d . . .
H61 H 0.5607 0.1298 0.5795 0.077 Uiso 1 1 calc R A .
C59 C 0.4855(10) 0.1958(7) 0.7518(5) 0.072(3) Uani 1 1 d . . .
H59 H 0.5228 0.2012 0.8149 0.087 Uiso 1 1 calc R A .
C20 C 1.4829(9) -0.0660(6) 0.5022(7) 0.067(3) Uani 1 1 d . . .
H20 H 1.5768 -0.0476 0.5224 0.08 Uiso 1 1 calc R . .
C6 C 0.7851(6) 0.1141(4) 0.3470(3) 0.0253(13) Uani 1 1 d . . .
C54 C 0.3485(6) 0.1263(4) 0.4194(4) 0.0293(15) Uani 1 1 d . A .
H54 H 0.4234 0.0937 0.4447 0.035 Uiso 1 1 calc R . .
C25 C 0.5400(8) 0.2964(4) 0.2358(5) 0.0351(16) Uani 1 1 d . A .
H25A H 0.4491 0.2712 0.2233 0.053 Uiso 1 1 calc R . .
H25B H 0.5672 0.301 0.1803 0.053 Uiso 1 1 calc R . .
H25C H 0.5309 0.3443 0.2596 0.053 Uiso 1 1 calc R . .
C32 C 0.8722(6) 0.1881(4) 0.1750(5) 0.0303(15) Uani 1 1 d . A .
H32 H 0.9303 0.2027 0.2323 0.036 Uiso 1 1 calc R . .
C31 C 0.9297(7) 0.1864(4) 0.1038(5) 0.0366(17) Uani 1 1 d . . .
H31 H 1.0253 0.2006 0.1122 0.044 Uiso 1 1 calc R A .
C60 C 0.5661(10) 0.1628(7) 0.7052(6) 0.079(4) Uani 1 1 d . A .
H60 H 0.659 0.1461 0.7348 0.095 Uiso 1 1 calc R . .
C52 C 0.3077(6) 0.0595(4) 0.2749(4) 0.0287(14) Uani 1 1 d . A .
H52 H 0.344 0.0155 0.3111 0.034 Uiso 1 1 calc R . .
P3A P 0.45991(16) 0.13319(9) 0.06318(10) 0.0228(3) Uani 0.49(3) 1 d P A 1
C39A C 0.4051(17) 0.0734(7) -0.0351(9) 0.0339(16) Uani 0.49(3) 1 d PGU A 1
C40A C 0.444(2) 0.0016(8) -0.0225(7) 0.0380(18) Uani 0.49(3) 1 d PGU A 1
H40A H 0.4989 -0.0147 0.0348 0.046 Uiso 0.49(3) 1 calc PR A 1
C41A C 0.402(2) -0.0462(6) -0.0937(9) 0.0417(19) Uani 0.49(3) 1 d PGU A 1
H41A H 0.4291 -0.0953 -0.0851 0.05 Uiso 0.49(3) 1 calc PR A 1
C42A C 0.3221(16) -0.0223(7) -0.1775(8) 0.0435(18) Uani 0.49(3) 1 d PGU A 1
H42A H 0.2937 -0.0551 -0.2261 0.052 Uiso 0.49(3) 1 calc PR A 1
C43A C 0.2832(16) 0.0494(8) -0.1901(8) 0.0420(19) Uani 0.49(3) 1 d PGU A 1
H43A H 0.2283 0.0658 -0.2473 0.05 Uiso 0.49(3) 1 calc PR A 1
C44A C 0.3247(18) 0.0973(6) -0.1189(10) 0.0387(18) Uani 0.49(3) 1 d PGU A 1
H44A H 0.2982 0.1464 -0.1275 0.046 Uiso 0.49(3) 1 calc PR A 1
P3B P 0.45991(16) 0.13319(9) 0.06318(10) 0.0228(3) Uani 0.51(3) 1 d P A 2
C39B C 0.410(2) 0.0726(10) -0.0317(12) 0.0339(15) Uani 0.51(3) 1 d PU A 2
C40B C 0.491(2) 0.0089(10) -0.0281(10) 0.0380(18) Uani 0.51(3) 1 d PU A 2
H40B H 0.5689 -0.0006 0.0231 0.046 Uiso 0.51(3) 1 calc PR A 2
C41B C 0.457(2) -0.0393(10) -0.0981(11) 0.0415(19) Uani 0.51(3) 1 d PU A 2
H41B H 0.5134 -0.0808 -0.0968 0.05 Uiso 0.51(3) 1 calc PR A 2
C42B C 0.342(2) -0.0268(11) -0.1689(12) 0.0446(18) Uani 0.51(3) 1 d PU A 2
H42B H 0.3154 -0.0618 -0.215 0.054 Uiso 0.51(3) 1 calc PR A 2
C43B C 0.259(2) 0.0363(11) -0.1770(12) 0.0431(19) Uani 0.51(3) 1 d PU A 2
H43B H 0.1792 0.0433 -0.2278 0.052 Uiso 0.51(3) 1 calc PR A 2
C44B C 0.2967(19) 0.0885(9) -0.1086(12) 0.0379(18) Uani 0.51(3) 1 d PU A 2
H44B H 0.2473 0.1329 -0.114 0.045 Uiso 0.51(3) 1 calc PR A 2
C51 C 0.2443(6) 0.0516(4) 0.1814(4) 0.0286(14) Uani 1 1 d . A .
H51 H 0.1593 0.083 0.1581 0.034 Uiso 1 1 calc R . .
C45 C 0.2334(7) -0.0163(4) 0.1321(5) 0.0356(16) Uani 1 1 d . . .
C46 C 0.1463(9) -0.0197(5) 0.0449(6) 0.054(2) Uani 1 1 d . A .
H46 H 0.0917 0.0208 0.0182 0.065 Uiso 1 1 calc R . .
C47 C 0.1398(13) -0.0847(8) -0.0041(9) 0.094(5) Uani 1 1 d . . .
H47 H 0.0813 -0.0866 -0.0644 0.113 Uiso 1 1 calc R A .
C48 C 0.2125(12) -0.1428(5) 0.0314(9) 0.077(3) Uani 1 1 d . A .
H48 H 0.2082 -0.1852 -0.0032 0.092 Uiso 1 1 calc R . .
C49 C 0.2929(12) -0.1401(5) 0.1182(7) 0.065(3) Uani 1 1 d . . .
H49 H 0.3413 -0.1821 0.1452 0.078 Uiso 1 1 calc R A .
C50 C 0.3070(9) -0.0775(5) 0.1692(6) 0.050(2) Uani 1 1 d . A .
H50 H 0.3669 -0.0768 0.2292 0.06 Uiso 1 1 calc R . .
C62A C -0.231(2) -0.1574(10) -0.3173(12) 0.069(3) Uani 0.578(9) 1 d PDU B 1
H62A H -0.1884 -0.2001 -0.282 0.083 Uiso 0.578(9) 1 calc PR B 1
H62B H -0.3325 -0.1678 -0.3471 0.083 Uiso 0.578(9) 1 calc PR B 1
Cl1A Cl -0.1434(16) -0.1390(8) -0.3988(7) 0.086(3) Uani 0.578(9) 1 d PDU B 1
Cl2A Cl -0.2161(11) -0.0825(6) -0.2455(5) 0.138(3) Uani 0.578(9) 1 d PDU B 1
C62B C -0.235(2) -0.160(2) -0.3306(8) 0.067(4) Uani 0.422(9) 1 d PDU B 2
H62C H -0.2637 -0.211 -0.3283 0.081 Uiso 0.422(9) 1 calc PR B 2
H62D H -0.3212 -0.13 -0.3416 0.081 Uiso 0.422(9) 1 calc PR B 2
Cl1B Cl -0.1566(16) -0.1484(7) -0.4181(6) 0.0363(17) Uani 0.422(9) 1 d PDU B 2
Cl2B Cl -0.1121(13) -0.1359(8) -0.2274(5) 0.132(4) Uani 0.422(9) 1 d PDU B 2
H55 H 0.270(15) 0.211(10) 0.441(10) 0.158 Uiso 1 1 d . . .

loop_
_atom_site_aniso_label
_atom_site_aniso_U_11
_atom_site_aniso_U_22
_atom_site_aniso_U_33
_atom_site_aniso_U_23
_atom_site_aniso_U_13
_atom_site_aniso_U_12
Pd1 0.01521(19) 0.0219(2) 0.0240(2) -0.0015(2) 0.00643(15) -0.0028(2)
Fe1 0.0206(4) 0.0256(5) 0.0251(4) -0.0009(4) 0.0053(3) 0.0000(4)
P1 0.0283(9) 0.0309(9) 0.0290(9) 0.0041(7) 0.0100(7) -0.0020(7)
P2 0.0157(7) 0.0232(8) 0.0239(8) -0.0004(6) 0.0056(6) -0.0028(6)
C9 0.037(4) 0.028(4) 0.028(3) -0.002(3) 0.012(3) -0.001(3)
C3 0.043(4) 0.023(4) 0.031(4) 0.000(3) 0.013(3) 0.007(3)
C5 0.027(4) 0.032(4) 0.043(4) -0.008(3) 0.012(3) -0.006(3)
C2 0.030(3) 0.028(3) 0.029(3) -0.001(3) 0.011(3) 0.001(3)
C33 0.021(3) 0.025(3) 0.024(3) -0.004(2) 0.004(2) 0.001(2)
O1 0.023(2) 0.043(3) 0.037(3) -0.005(2) 0.0052(19) 0.009(2)
C8 0.027(3) 0.033(4) 0.026(3) -0.002(3) 0.001(3) -0.001(3)
C38 0.039(4) 0.038(4) 0.027(3) 0.001(3) 0.012(3) 0.009(3)
C1 0.025(3) 0.031(4) 0.027(3) -0.002(3) 0.011(3) -0.003(3)
C27 0.017(3) 0.026(3) 0.032(3) 0.008(3) 0.011(2) 0.006(2)
C23 0.020(3) 0.025(3) 0.032(3) 0.001(3) 0.007(3) -0.004(2)
C24 0.036(4) 0.033(4) 0.039(4) -0.010(3) 0.014(3) -0.008(3)
C11 0.032(4) 0.030(4) 0.036(4) 0.004(3) 0.013(3) 0.002(3)
C29 0.034(4) 0.045(4) 0.029(3) 0.006(3) 0.014(3) 0.004(3)
C10 0.028(3) 0.029(4) 0.023(3) 0.001(3) 0.009(3) 0.001(3)
C12 0.041(4) 0.034(4) 0.037(4) 0.006(3) 0.009(3) 0.003(3)
C56 0.028(3) 0.050(5) 0.036(4) -0.005(3) 0.014(3) -0.006(3)
C53 0.015(3) 0.039(5) 0.033(3) -0.004(3) 0.014(2) -0.009(3)
C28 0.019(3) 0.029(4) 0.028(3) 0.000(3) 0.011(2) 0.001(2)
C7 0.023(3) 0.031(4) 0.028(3) -0.004(3) 0.003(2) -0.002(3)
C30 0.029(4) 0.057(5) 0.050(4) 0.016(4) 0.028(3) 0.014(3)
C36 0.038(4) 0.028(4) 0.045(4) 0.002(3) 0.004(3) 0.007(3)
C55 0.021(3) 0.042(4) 0.032(4) 0.000(3) 0.008(3) -0.007(3)
C26 0.030(4) 0.022(4) 0.056(5) -0.008(3) 0.013(3) -0.007(3)
C34 0.032(4) 0.036(4) 0.066(5) 0.014(4) 0.025(4) 0.007(3)
C4 0.035(4) 0.033(4) 0.037(4) -0.012(3) -0.002(3) 0.004(3)
C37 0.051(4) 0.040(4) 0.029(4) 0.004(3) 0.015(3) 0.002(3)
C16 0.058(5) 0.040(4) 0.046(4) 0.013(4) 0.025(4) 0.014(4)
C21 0.047(5) 0.039(5) 0.072(6) 0.021(4) -0.023(4) -0.004(4)
C15 0.066(6) 0.064(6) 0.035(4) 0.004(4) 0.010(4) 0.019(5)
C17 0.034(4) 0.039(4) 0.035(4) 0.015(3) 0.002(3) -0.004(3)
C22 0.038(4) 0.035(4) 0.052(5) 0.015(4) -0.001(3) 0.006(3)
C58 0.064(6) 0.072(6) 0.043(5) -0.003(4) 0.023(4) 0.026(5)
C57 0.038(4) 0.060(5) 0.033(4) -0.006(3) 0.008(3) 0.012(4)
C14 0.050(5) 0.047(5) 0.054(5) -0.005(4) 0.010(4) 0.012(4)
C13 0.055(5) 0.038(5) 0.050(5) 0.010(4) 0.005(4) 0.012(4)
C19 0.031(4) 0.084(7) 0.066(6) 0.037(5) 0.016(4) 0.002(4)
C35 0.034(4) 0.044(5) 0.066(5) 0.011(4) 0.025(4) 0.014(4)
C18 0.034(4) 0.058(5) 0.049(4) 0.019(4) 0.011(3) 0.001(4)
C61 0.038(4) 0.117(9) 0.035(4) -0.023(5) 0.005(3) 0.020(5)
C59 0.071(6) 0.118(9) 0.023(4) -0.005(5) 0.006(4) 0.005(6)
C20 0.031(5) 0.061(6) 0.094(8) 0.041(6) -0.003(5) -0.002(4)
C6 0.022(3) 0.031(4) 0.023(3) -0.011(3) 0.007(2) -0.003(3)
C54 0.019(3) 0.041(4) 0.030(3) 0.003(3) 0.011(2) -0.005(3)
C25 0.041(4) 0.026(4) 0.037(4) -0.007(3) 0.010(3) 0.003(3)
C32 0.018(3) 0.034(4) 0.038(4) 0.008(3) 0.008(3) -0.003(3)
C31 0.024(3) 0.047(4) 0.045(4) 0.015(3) 0.020(3) 0.002(3)
C60 0.047(5) 0.146(11) 0.036(5) -0.011(6) 0.000(4) 0.031(6)
C52 0.020(3) 0.031(4) 0.041(4) 0.002(3) 0.018(3) -0.007(3)
P3A 0.0206(7) 0.0244(8) 0.0231(7) -0.0018(6) 0.0059(6) -0.0003(6)
C39A 0.035(3) 0.032(3) 0.031(3) -0.008(3) 0.003(3) -0.001(3)
C40A 0.040(4) 0.034(3) 0.033(3) -0.010(3) -0.001(3) 0.001(3)
C41A 0.044(4) 0.036(3) 0.036(3) -0.013(3) -0.002(3) 0.005(3)
C42A 0.044(3) 0.039(3) 0.037(3) -0.013(3) -0.004(3) 0.005(3)
C43A 0.042(3) 0.039(3) 0.036(3) -0.008(3) -0.003(3) 0.001(3)
C44A 0.038(3) 0.036(3) 0.035(3) -0.007(3) -0.001(3) 0.000(3)
P3B 0.0206(7) 0.0244(8) 0.0231(7) -0.0018(6) 0.0059(6) -0.0003(6)
C39B 0.035(3) 0.032(3) 0.031(3) -0.007(2) 0.002(3) -0.001(3)
C40B 0.039(3) 0.034(3) 0.033(3) -0.010(3) -0.001(3) 0.002(3)
C41B 0.042(4) 0.037(3) 0.036(3) -0.012(3) -0.003(3) 0.005(3)
C42B 0.046(3) 0.040(3) 0.038(3) -0.014(3) -0.004(3) 0.005(3)
C43B 0.044(3) 0.039(3) 0.036(3) -0.008(3) -0.005(3) 0.002(3)
C44B 0.037(3) 0.035(3) 0.034(3) -0.006(3) -0.001(3) -0.001(3)
C51 0.015(3) 0.032(4) 0.040(4) -0.003(3) 0.010(3) -0.007(3)
C45 0.027(3) 0.044(4) 0.042(4) -0.007(3) 0.018(3) -0.010(3)
C46 0.045(5) 0.054(5) 0.056(5) -0.021(4) 0.005(4) -0.019(4)
C47 0.067(8) 0.105(11) 0.111(10) -0.068(9) 0.029(7) -0.049(8)
C48 0.079(7) 0.032(5) 0.128(10) -0.036(6) 0.044(7) -0.022(5)
C49 0.090(7) 0.035(5) 0.085(7) -0.007(5) 0.052(6) -0.006(5)
C50 0.057(5) 0.041(5) 0.065(5) 0.005(4) 0.036(4) 0.001(4)
C62A 0.056(6) 0.089(8) 0.061(7) 0.019(7) 0.015(6) -0.003(6)
Cl1A 0.051(4) 0.086(6) 0.123(7) 0.031(5) 0.026(5) 0.004(4)
Cl2A 0.166(8) 0.148(7) 0.098(4) -0.038(5) 0.035(5) -0.054(5)
C62B 0.055(7) 0.087(9) 0.059(8) 0.020(7) 0.016(6) -0.003(6)
Cl1B 0.036(4) 0.041(3) 0.036(3) 0.012(2) 0.016(3) 0.000(3)
Cl2B 0.152(8) 0.180(9) 0.053(4) -0.015(5) 0.013(5) -0.027(7)

loop_
_atom_type_symbol
_atom_type_description
_atom_type_scat_dispersion_real
_atom_type_scat_dispersion_imag
_atom_type_scat_source
C C 0.0033 0.0016 'International Tables Vol C Tables 4.2.6.8 and 6.1.1.4'
H H 0 0 'International Tables Vol C Tables 4.2.6.8 and 6.1.1.4'
O O 0.0106 0.006 'International Tables Vol C Tables 4.2.6.8 and 6.1.1.4'
P P 0.1023 0.0942 'International Tables Vol C Tables 4.2.6.8 and 6.1.1.4'
Cl Cl 0.1484 0.1585 'International Tables Vol C Tables 4.2.6.8 and 6.1.1.4'
Fe Fe 0.3463 0.8444 'International Tables Vol C Tables 4.2.6.8 and 6.1.1.4'
Pd Pd -0.9988 1.0072 'International Tables Vol C Tables 4.2.6.8 and 6.1.1.4'

loop_
_geom_angle_atom_site_label_1
_geom_angle_atom_site_label_2
_geom_angle_atom_site_label_3
_geom_angle
C51 Pd1 C52 38.7(2)
C51 Pd1 P3A 108.04(18)
C52 Pd1 P3A 146.72(18)
C51 Pd1 P2 164.78(18)
C52 Pd1 P2 126.17(18)
P3A Pd1 P2 87.11(6)
C6 Fe1 C10 41.6(2)
C6 Fe1 C7 41.7(2)
C10 Fe1 C7 69.4(2)
C6 Fe1 C4 108.1(2)
C10 Fe1 C4 110.9(3)
C7 Fe1 C4 136.1(3)
C6 Fe1 C8 69.2(2)
C10 Fe1 C8 68.3(3)
C7 Fe1 C8 40.8(2)
C4 Fe1 C8 176.9(3)
C6 Fe1 C5 134.8(3)
C10 Fe1 C5 109.0(3)
C7 Fe1 C5 176.0(3)
C4 Fe1 C5 40.6(3)
C8 Fe1 C5 142.5(3)
C6 Fe1 C9 69.2(2)
C10 Fe1 C9 40.4(2)
C7 Fe1 C9 68.9(3)
C4 Fe1 C9 140.6(3)
C8 Fe1 C9 40.5(3)
C5 Fe1 C9 112.5(3)
C6 Fe1 C1 175.2(2)
C10 Fe1 C1 136.3(2)
C7 Fe1 C1 143.1(2)
C4 Fe1 C1 68.1(3)
C8 Fe1 C1 114.7(3)
C5 Fe1 C1 40.4(3)
C9 Fe1 C1 111.8(3)
C6 Fe1 C3 110.9(2)
C10 Fe1 C3 140.5(3)
C7 Fe1 C3 110.3(3)
C4 Fe1 C3 40.7(3)
C8 Fe1 C3 138.2(3)
C5 Fe1 C3 68.5(3)
C9 Fe1 C3 178.7(3)
C1 Fe1 C3 68.3(3)
C6 Fe1 C2 141.9(2)
C10 Fe1 C2 176.3(3)
C7 Fe1 C2 114.1(3)
C4 Fe1 C2 67.6(3)
C8 Fe1 C2 113.4(3)
C5 Fe1 C2 67.6(3)
C9 Fe1 C2 138.8(3)
C1 Fe1 C2 40.1(2)
C3 Fe1 C2 40.4(3)
C1 P1 C11 100.6(3)
C1 P1 C17 102.7(3)
C11 P1 C17 101.3(3)
C6 P2 C27 105.8(3)
C6 P2 C23 104.3(3)
C27 P2 C23 106.1(3)
C6 P2 Pd1 117.5(2)
C27 P2 Pd1 105.8(2)
C23 P2 Pd1 116.3(2)
C10 C9 C8 107.9(6)
C10 C9 Fe1 68.6(4)
C8 C9 Fe1 69.5(4)
C10 C9 H9 126.1
C8 C9 H9 126.1
Fe1 C9 H9 127.3
C4 C3 C2 106.4(6)
C4 C3 Fe1 68.5(4)
C2 C3 Fe1 70.0(4)
C4 C3 H3 126.8
C2 C3 H3 126.8
Fe1 C3 H3 126.3
C4 C5 C1 107.8(6)
C4 C5 Fe1 69.1(4)
C1 C5 Fe1 70.4(4)
C4 C5 H5 126.1
C1 C5 H5 126.1
Fe1 C5 H5 126
C1 C2 C3 109.2(6)
C1 C2 Fe1 69.7(4)
C3 C2 Fe1 69.6(4)
C1 C2 H2 125.4
C3 C2 H2 125.4
Fe1 C2 H2 126.8
C38 C33 C34 118.9(6)
C38 C33 P3A 123.8(5)
C34 C33 P3A 117.2(5)
C9 C8 C7 108.6(6)
C9 C8 Fe1 70.0(4)
C7 C8 Fe1 68.6(4)
C9 C8 H8 125.7
C7 C8 H8 125.7
Fe1 C8 H8 127.3
C33 C38 C37 120.6(6)
C33 C38 H38 119.7
C37 C38 H38 119.7
C2 C1 C5 107.6(6)
C2 C1 P1 129.3(5)
C5 C1 P1 122.9(5)
C2 C1 Fe1 70.2(4)
C5 C1 Fe1 69.2(4)
P1 C1 Fe1 129.2(3)
C32 C27 C28 117.3(6)
C32 C27 P2 124.3(5)
C28 C27 P2 118.2(4)
C24 C23 C26 109.8(6)
C24 C23 C25 109.8(6)
C26 C23 C25 109.2(6)
C24 C23 P2 106.5(4)
C26 C23 P2 114.2(4)
C25 C23 P2 107.4(4)
C23 C24 H24A 109.5
C23 C24 H24B 109.5
H24A C24 H24B 109.5
C23 C24 H24C 109.5
H24A C24 H24C 109.5
H24B C24 H24C 109.5
C16 C11 C12 117.2(7)
C16 C11 P1 125.1(6)
C12 C11 P1 117.6(5)
C30 C29 C28 121.4(6)
C30 C29 H29 119.3
C28 C29 H29 119.3
C9 C10 C6 109.0(5)
C9 C10 Fe1 71.0(4)
C6 C10 Fe1 69.0(4)
C9 C10 H10 125.5
C6 C10 H10 125.5
Fe1 C10 H10 126
C13 C12 C11 120.5(7)
C13 C12 H12 119.7
C11 C12 H12 119.7
C61 C56 C57 118.7(7)
C61 C56 C55 122.3(6)
C57 C56 C55 118.9(6)
O1 C53 C52 123.5(6)
O1 C53 C54 120.8(6)
C52 C53 C54 115.7(6)
C29 C28 C27 119.9(6)
C29 C28 P3A 123.1(5)
C27 C28 P3A 117.0(4)
C8 C7 C6 107.9(6)
C8 C7 Fe1 70.5(4)
C6 C7 Fe1 69.0(4)
C8 C7 H7 126.1
C6 C7 H7 126.1
Fe1 C7 H7 126
C29 C30 C31 119.7(6)
C29 C30 H30 120.1
C31 C30 H30 120.1
C35 C36 C37 118.9(7)
C35 C36 H36 120.5
C37 C36 H36 120.5
C54 C55 C56 126.7(7)
C54 C55 H55 111(10)
C56 C55 H55 118(10)
C23 C26 H26A 109.5
C23 C26 H26B 109.5
H26A C26 H26B 109.5
C23 C26 H26C 109.5
H26A C26 H26C 109.5
H26B C26 H26C 109.5
C35 C34 C33 119.5(7)
C35 C34 H34 120.3
C33 C34 H34 120.3
C5 C4 C3 109.0(6)
C5 C4 Fe1 70.3(4)
C3 C4 Fe1 70.8(4)
C5 C4 H4 125.5
C3 C4 H4 125.5
Fe1 C4 H4 125
C36 C37 C38 120.1(7)
C36 C37 H37 119.9
C38 C37 H37 119.9
C11 C16 C15 122.4(7)
C11 C16 H16 118.8
C15 C16 H16 118.8
C20 C21 C22 119.7(9)
C20 C21 H21 120.1
C22 C21 H21 120.1
C16 C15 C14 120.0(7)
C16 C15 H15 120
C14 C15 H15 120
C22 C17 C18 120.9(7)
C22 C17 P1 116.1(6)
C18 C17 P1 122.9(6)
C17 C22 C21 119.6(8)
C17 C22 H22 120.2
C21 C22 H22 120.2
C57 C58 C59 119.9(8)
C57 C58 H58 120
C59 C58 H58 120
C58 C57 C56 120.2(7)
C58 C57 H57 119.9
C56 C57 H57 119.9
C13 C14 C15 118.8(8)
C13 C14 H14 120.6
C15 C14 H14 120.6
C14 C13 C12 121.1(7)
C14 C13 H13 119.5
C12 C13 H13 119.5
C18 C19 C20 119.9(9)
C18 C19 H19 120.1
C20 C19 H19 120.1
C36 C35 C34 121.9(7)
C36 C35 H35 119.1
C34 C35 H35 119.1
C19 C18 C17 119.3(9)
C19 C18 H18 120.3
C17 C18 H18 120.3
C56 C61 C60 121.2(8)
C56 C61 H61 119.4
C60 C61 H61 119.4
C60 C59 C58 121.8(8)
C60 C59 H59 119.1
C58 C59 H59 119.1
C21 C20 C19 120.5(8)
C21 C20 H20 119.8
C19 C20 H20 119.8
C10 C6 C7 106.7(5)
C10 C6 P2 120.9(4)
C7 C6 P2 132.4(5)
C10 C6 Fe1 69.4(4)
C7 C6 Fe1 69.4(4)
P2 C6 Fe1 126.2(3)
C55 C54 C53 122.0(6)
C55 C54 H54 119
C53 C54 H54 119
C23 C25 H25A 109.5
C23 C25 H25B 109.5
H25A C25 H25B 109.5
C23 C25 H25C 109.5
H25A C25 H25C 109.5
H25B C25 H25C 109.5
C27 C32 C31 122.1(7)
C27 C32 H32 119
C31 C32 H32 119
C32 C31 C30 119.6(6)
C32 C31 H31 120.2
C30 C31 H31 120.2
C59 C60 C61 118.1(8)
C59 C60 H60 121
C61 C60 H60 121
C51 C52 C53 120.0(6)
C51 C52 Pd1 68.9(3)
C53 C52 Pd1 100.0(4)
C51 C52 H52 118.3
C53 C52 H52 118.3
Pd1 C52 H52 118.3
C28 P3A C33 103.7(3)
C28 P3A C39A 104.3(6)
C33 P3A C39A 102.8(5)
C28 P3A Pd1 107.08(19)
C33 P3A Pd1 112.2(2)
C39A P3A Pd1 124.7(5)
C40A C39A C44A 120
C40A C39A P3A 117.5(8)
C44A C39A P3A 122.5(8)
C41A C40A C39A 120
C41A C40A H40A 120
C39A C40A H40A 120
C40A C41A C42A 120
C40A C41A H41A 120
C42A C41A H41A 120
C41A C42A C43A 120
C41A C42A H42A 120
C43A C42A H42A 120
C42A C43A C44A 120
C42A C43A H43A 120
C44A C43A H43A 120
C43A C44A C39A 120
C43A C44A H44A 120
C39A C44A H44A 120
C44B C39B C40B 120.3(12)
C41B C40B C39B 120.6(13)
C41B C40B H40B 119.7
C39B C40B H40B 119.7
C42B C41B C40B 119.2(15)
C42B C41B H41B 120.4
C40B C41B H41B 120.4
C41B C42B C43B 122.8(14)
C41B C42B H42B 118.6
C43B C42B H42B 118.6
C44B C43B C42B 119.1(13)
C44B C43B H43B 120.4
C42B C43B H43B 120.4
C43B C44B C39B 117.7(13)
C43B C44B H44B 121.2
C39B C44B H44B 121.2
C52 C51 C45 124.9(6)
C52 C51 Pd1 72.4(3)
C45 C51 Pd1 114.9(4)
C52 C51 H51 112.8
C45 C51 H51 112.8
Pd1 C51 H51 112.8
C46 C45 C50 118.3(8)
C46 C45 C51 118.9(7)
C50 C45 C51 122.7(7)
C45 C46 C47 118.9(10)
C45 C46 H46 120.5
C47 C46 H46 120.5
C48 C47 C46 122.4(12)
C48 C47 H47 118.8
C46 C47 H47 118.8
C47 C48 C49 118.3(10)
C47 C48 H48 120.9
C49 C48 H48 120.9
C48 C49 C50 122.2(10)
C48 C49 H49 118.9
C50 C49 H49 118.9
C45 C50 C49 119.8(9)
C45 C50 H50 120.1
C49 C50 H50 120.1
Cl1A C62A Cl2A 109.4(7)
Cl1A C62A H62A 109.8
Cl2A C62A H62A 109.8
Cl1A C62A H62B 109.8
Cl2A C62A H62B 109.8
H62A C62A H62B 108.2
Cl1B C62B Cl2B 109.3(6)
Cl1B C62B H62C 109.8
Cl2B C62B H62C 109.8
Cl1B C62B H62D 109.8
Cl2B C62B H62D 109.8
H62C C62B H62D 108.3

loop_
_geom_bond_atom_site_label_1
_geom_bond_atom_site_label_2
_geom_bond_distance
Pd1 C51 2.113(6)
Pd1 C52 2.160(6)
Pd1 P3A 2.2533(16)
Pd1 P2 2.3077(15)
Fe1 C6 2.017(7)
Fe1 C10 2.021(6)
Fe1 C7 2.022(7)
Fe1 C4 2.032(6)
Fe1 C8 2.047(6)
Fe1 C5 2.048(7)
Fe1 C9 2.052(6)
Fe1 C1 2.063(7)
Fe1 C3 2.063(7)
Fe1 C2 2.069(6)
P1 C1 1.824(7)
P1 C11 1.832(7)
P1 C17 1.850(7)
P2 C6 1.812(6)
P2 C27 1.841(6)
P2 C23 1.874(7)
C9 C10 1.407(9)
C9 C8 1.418(9)
C9 H9 0.95
C3 C4 1.425(10)
C3 C2 1.425(9)
C3 H3 0.95
C5 C4 1.416(11)
C5 C1 1.421(9)
C5 H5 0.95
C2 C1 1.416(9)
C2 H2 0.95
C33 C38 1.370(9)
C33 C34 1.386(9)
C33 P3A 1.832(6)
O1 C53 1.245(8)
C8 C7 1.419(9)
C8 H8 0.95
C38 C37 1.381(10)
C38 H38 0.95
C27 C32 1.379(8)
C27 C28 1.429(9)
C23 C24 1.514(9)
C23 C26 1.517(9)
C23 C25 1.518(9)
C24 H24A 0.98
C24 H24B 0.98
C24 H24C 0.98
C11 C16 1.369(10)
C11 C12 1.408(10)
C29 C30 1.364(10)
C29 C28 1.380(8)
C29 H29 0.95
C10 C6 1.433(9)
C10 H10 0.95
C12 C13 1.390(11)
C12 H12 0.95
C56 C61 1.381(11)
C56 C57 1.395(10)
C56 C55 1.465(9)
C53 C52 1.471(9)
C53 C54 1.483(8)
C28 P3A 1.828(6)
C7 C6 1.436(8)
C7 H7 0.95
C30 C31 1.389(11)
C30 H30 0.95
C36 C35 1.351(11)
C36 C37 1.378(10)
C36 H36 0.95
C55 C54 1.315(9)
C55 H55 0.90(16)
C26 H26A 0.98
C26 H26B 0.98
C26 H26C 0.98
C34 C35 1.373(11)
C34 H34 0.95
C4 H4 0.95
C37 H37 0.95
C16 C15 1.378(12)
C16 H16 0.95
C21 C20 1.371(14)
C21 C22 1.404(11)
C21 H21 0.95
C15 C14 1.394(12)
C15 H15 0.95
C17 C22 1.375(11)
C17 C18 1.402(11)
C22 H22 0.95
C58 C57 1.368(11)
C58 C59 1.371(12)
C58 H58 0.95
C57 H57 0.95
C14 C13 1.363(11)
C14 H14 0.95
C13 H13 0.95
C19 C18 1.375(11)
C19 C20 1.407(15)
C19 H19 0.95
C35 H35 0.95
C18 H18 0.95
C61 C60 1.396(11)
C61 H61 0.95
C59 C60 1.368(13)
C59 H59 0.95
C20 H20 0.95
C54 H54 0.95
C25 H25A 0.98
C25 H25B 0.98
C25 H25C 0.98
C32 C31 1.384(9)
C32 H32 0.95
C31 H31 0.95
C60 H60 0.95
C52 C51 1.416(9)
C52 H52 1
P3A C39A 1.843(10)
C39A C40A 1.39
C39A C44A 1.39
C40A C41A 1.39
C40A H40A 0.95
C41A C42A 1.39
C41A H41A 0.95
C42A C43A 1.39
C42A H42A 0.95
C43A C44A 1.39
C43A H43A 0.95
C44A H44A 0.95
C39B C44B 1.415(18)
C39B C40B 1.42(2)
C40B C41B 1.378(19)
C40B H40B 0.95
C41B C42B 1.35(2)
C41B H41B 0.95
C42B C43B 1.41(2)
C42B H42B 0.95
C43B C44B 1.413(19)
C43B H43B 0.95
C44B H44B 0.95
C51 C45 1.469(10)
C51 H51 1
C45 C46 1.381(10)
C45 C50 1.385(11)
C46 C47 1.425(14)
C46 H46 0.95
C47 C48 1.326(18)
C47 H47 0.95
C48 C49 1.357(15)
C48 H48 0.95
C49 C50 1.396(13)
C49 H49 0.95
C50 H50 0.95
C62A Cl1A 1.764(6)
C62A Cl2A 1.770(7)
C62A H62A 0.99
C62A H62B 0.99
C62B Cl1B 1.766(5)
C62B Cl2B 1.770(5)
C62B H62C 0.99
C62B H62D 0.99

loop_
_geom_torsion_atom_site_label_1
_geom_torsion_atom_site_label_2
_geom_torsion_atom_site_label_3
_geom_torsion_atom_site_label_4
_geom_torsion
C51 Pd1 P2 C6 42.2(8)
C52 Pd1 P2 C6 47.3(3)
P3A Pd1 P2 C6 -132.7(2)
C51 Pd1 P2 C27 160.0(7)
C52 Pd1 P2 C27 165.1(3)
P3A Pd1 P2 C27 -14.8(2)
C51 Pd1 P2 C23 -82.4(8)
C52 Pd1 P2 C23 -77.4(3)
P3A Pd1 P2 C23 102.7(2)
C6 Fe1 C9 C10 37.9(4)
C7 Fe1 C9 C10 82.7(4)
C4 Fe1 C9 C10 -55.6(6)
C8 Fe1 C9 C10 119.9(6)
C5 Fe1 C9 C10 -93.3(4)
C1 Fe1 C9 C10 -137.1(4)
C2 Fe1 C9 C10 -174.4(4)
C6 Fe1 C9 C8 -81.9(4)
C10 Fe1 C9 C8 -119.9(6)
C7 Fe1 C9 C8 -37.2(4)
C4 Fe1 C9 C8 -175.4(4)
C5 Fe1 C9 C8 146.8(4)
C1 Fe1 C9 C8 103.0(4)
C2 Fe1 C9 C8 65.7(6)
C6 Fe1 C3 C4 -93.8(4)
C10 Fe1 C3 C4 -56.5(6)
C7 Fe1 C3 C4 -138.4(4)
C8 Fe1 C3 C4 -175.5(4)
C5 Fe1 C3 C4 37.5(4)
C1 Fe1 C3 C4 81.2(4)
C2 Fe1 C3 C4 117.8(6)
C6 Fe1 C3 C2 148.4(4)
C10 Fe1 C3 C2 -174.3(4)
C7 Fe1 C3 C2 103.8(4)
C4 Fe1 C3 C2 -117.8(6)
C8 Fe1 C3 C2 66.7(5)
C5 Fe1 C3 C2 -80.2(4)
C1 Fe1 C3 C2 -36.6(4)
C6 Fe1 C5 C4 60.9(6)
C10 Fe1 C5 C4 100.2(4)
C8 Fe1 C5 C4 179.0(5)
C9 Fe1 C5 C4 143.4(4)
C1 Fe1 C5 C4 -119.0(6)
C3 Fe1 C5 C4 -37.7(4)
C2 Fe1 C5 C4 -81.3(4)
C6 Fe1 C5 C1 179.8(4)
C10 Fe1 C5 C1 -140.8(4)
C4 Fe1 C5 C1 119.0(6)
C8 Fe1 C5 C1 -62.0(6)
C9 Fe1 C5 C1 -97.7(4)
C3 Fe1 C5 C1 81.3(4)
C2 Fe1 C5 C1 37.6(4)
C4 C3 C2 C1 -0.4(7)
Fe1 C3 C2 C1 58.7(4)
C4 C3 C2 Fe1 -59.1(4)
C6 Fe1 C2 C1 -173.1(4)
C7 Fe1 C2 C1 145.9(4)
C4 Fe1 C2 C1 -82.1(4)
C8 Fe1 C2 C1 101.1(4)
C5 Fe1 C2 C1 -38.0(4)
C9 Fe1 C2 C1 61.0(5)
C3 Fe1 C2 C1 -120.7(5)
C6 Fe1 C2 C3 -52.5(6)
C7 Fe1 C2 C3 -93.4(4)
C4 Fe1 C2 C3 38.6(4)
C8 Fe1 C2 C3 -138.2(4)
C5 Fe1 C2 C3 82.7(4)
C9 Fe1 C2 C3 -178.3(4)
C1 Fe1 C2 C3 120.7(5)
C10 C9 C8 C7 -0.2(8)
Fe1 C9 C8 C7 57.9(5)
C10 C9 C8 Fe1 -58.0(4)
C6 Fe1 C8 C9 82.0(4)
C10 Fe1 C8 C9 37.2(4)
C7 Fe1 C8 C9 120.4(5)
C5 Fe1 C8 C9 -56.0(6)
C1 Fe1 C8 C9 -95.1(4)
C3 Fe1 C8 C9 -179.6(4)
C2 Fe1 C8 C9 -139.2(4)
C6 Fe1 C8 C7 -38.5(3)
C10 Fe1 C8 C7 -83.2(4)
C5 Fe1 C8 C7 -176.5(4)
C9 Fe1 C8 C7 -120.4(5)
C1 Fe1 C8 C7 144.4(4)
C3 Fe1 C8 C7 60.0(5)
C2 Fe1 C8 C7 100.4(4)
C34 C33 C38 C37 -2.3(10)
P3A C33 C38 C37 180.0(5)
C3 C2 C1 C5 0.7(7)
Fe1 C2 C1 C5 59.3(5)
C3 C2 C1 P1 176.5(5)
Fe1 C2 C1 P1 -124.9(5)
C3 C2 C1 Fe1 -58.6(5)
C4 C5 C1 C2 -0.8(8)
Fe1 C5 C1 C2 -59.9(5)
C4 C5 C1 P1 -176.9(5)
Fe1 C5 C1 P1 124.0(5)
C4 C5 C1 Fe1 59.2(5)
C11 P1 C1 C2 -85.1(6)
C17 P1 C1 C2 19.2(7)
C11 P1 C1 C5 90.1(6)
C17 P1 C1 C5 -165.6(6)
C11 P1 C1 Fe1 179.0(4)
C17 P1 C1 Fe1 -76.7(5)
C10 Fe1 C1 C2 178.6(4)
C7 Fe1 C1 C2 -58.3(5)
C4 Fe1 C1 C2 80.9(4)
C8 Fe1 C1 C2 -97.6(4)
C5 Fe1 C1 C2 118.7(5)
C9 Fe1 C1 C2 -141.7(4)
C3 Fe1 C1 C2 36.8(4)
C10 Fe1 C1 C5 59.8(5)
C7 Fe1 C1 C5 -177.0(4)
C4 Fe1 C1 C5 -37.9(4)
C8 Fe1 C1 C5 143.7(4)
C9 Fe1 C1 C5 99.6(4)
C3 Fe1 C1 C5 -81.9(4)
C2 Fe1 C1 C5 -118.7(5)
C10 Fe1 C1 P1 -56.3(6)
C7 Fe1 C1 P1 66.8(6)
C4 Fe1 C1 P1 -154.0(5)
C8 Fe1 C1 P1 27.6(5)
C5 Fe1 C1 P1 -116.1(6)
C9 Fe1 C1 P1 -16.6(5)
C3 Fe1 C1 P1 162.0(5)
C2 Fe1 C1 P1 125.1(6)
C6 P2 C27 C32 -43.6(7)
C23 P2 C27 C32 66.8(6)
Pd1 P2 C27 C32 -169.0(5)
C6 P2 C27 C28 131.4(5)
C23 P2 C27 C28 -118.2(5)
Pd1 P2 C27 C28 6.0(5)
C6 P2 C23 C24 -59.6(5)
C27 P2 C23 C24 -171.1(4)
Pd1 P2 C23 C24 71.6(4)
C6 P2 C23 C26 61.7(5)
C27 P2 C23 C26 -49.8(5)
Pd1 P2 C23 C26 -167.1(4)
C6 P2 C23 C25 -177.1(4)
C27 P2 C23 C25 71.4(5)
Pd1 P2 C23 C25 -45.9(5)
C1 P1 C11 C16 13.7(7)
C17 P1 C11 C16 -91.7(7)
C1 P1 C11 C12 -161.8(5)
C17 P1 C11 C12 92.8(6)
C8 C9 C10 C6 -0.1(7)
Fe1 C9 C10 C6 -58.8(4)
C8 C9 C10 Fe1 58.6(5)
C6 Fe1 C10 C9 -120.0(5)
C7 Fe1 C10 C9 -81.2(4)
C4 Fe1 C10 C9 145.9(4)
C8 Fe1 C10 C9 -37.3(4)
C5 Fe1 C10 C9 102.7(4)
C1 Fe1 C10 C9 66.3(5)
C3 Fe1 C10 C9 -178.4(4)
C7 Fe1 C10 C6 38.8(3)
C4 Fe1 C10 C6 -94.1(4)
C8 Fe1 C10 C6 82.7(4)
C5 Fe1 C10 C6 -137.3(4)
C9 Fe1 C10 C6 120.0(5)
C1 Fe1 C10 C6 -173.7(3)
C3 Fe1 C10 C6 -58.4(5)
C16 C11 C12 C13 2.0(11)
P1 C11 C12 C13 177.9(6)
C30 C29 C28 C27 -3.0(11)
C30 C29 C28 P3A 174.9(6)
C32 C27 C28 C29 3.7(9)
P2 C27 C28 C29 -171.6(5)
C32 C27 C28 P3A -174.3(5)
P2 C27 C28 P3A 10.4(7)
C9 C8 C7 C6 0.4(8)
Fe1 C8 C7 C6 59.1(4)
C9 C8 C7 Fe1 -58.7(5)
C6 Fe1 C7 C8 119.0(5)
C10 Fe1 C7 C8 80.2(4)
C4 Fe1 C7 C8 179.4(4)
C9 Fe1 C7 C8 36.9(4)
C1 Fe1 C7 C8 -61.6(5)
C3 Fe1 C7 C8 -142.0(4)
C2 Fe1 C7 C8 -98.5(4)
C10 Fe1 C7 C6 -38.7(3)
C4 Fe1 C7 C6 60.4(5)
C8 Fe1 C7 C6 -119.0(5)
C9 Fe1 C7 C6 -82.1(4)
C1 Fe1 C7 C6 179.4(4)
C3 Fe1 C7 C6 99.0(4)
C2 Fe1 C7 C6 142.6(3)
C28 C29 C30 C31 0.1(12)
C61 C56 C55 C54 18.6(12)
C57 C56 C55 C54 -160.7(7)
C38 C33 C34 C35 3.0(11)
P3A C33 C34 C35 -179.1(6)
C1 C5 C4 C3 0.5(8)
Fe1 C5 C4 C3 60.5(5)
C1 C5 C4 Fe1 -60.0(5)
C2 C3 C4 C5 -0.1(8)
Fe1 C3 C4 C5 -60.1(5)
C2 C3 C4 Fe1 60.1(4)
C6 Fe1 C4 C5 -139.3(4)
C10 Fe1 C4 C5 -95.2(4)
C7 Fe1 C4 C5 -176.8(4)
C9 Fe1 C4 C5 -60.3(6)
C1 Fe1 C4 C5 37.7(4)
C3 Fe1 C4 C5 119.4(6)
C2 Fe1 C4 C5 81.1(4)
C6 Fe1 C4 C3 101.3(4)
C10 Fe1 C4 C3 145.4(4)
C7 Fe1 C4 C3 63.8(5)
C5 Fe1 C4 C3 -119.4(6)
C9 Fe1 C4 C3 -179.7(4)
C1 Fe1 C4 C3 -81.7(4)
C2 Fe1 C4 C3 -38.3(4)
C35 C36 C37 C38 0.2(11)
C33 C38 C37 C36 0.7(11)
C12 C11 C16 C15 -0.2(12)
P1 C11 C16 C15 -175.7(7)
C11 C16 C15 C14 -2.1(14)
C1 P1 C17 C22 91.6(6)
C11 P1 C17 C22 -164.7(6)
C1 P1 C17 C18 -92.0(6)
C11 P1 C17 C18 11.7(7)
C18 C17 C22 C21 1.0(11)
P1 C17 C22 C21 177.5(6)
C20 C21 C22 C17 -0.7(11)
C59 C58 C57 C56 4.8(15)
C61 C56 C57 C58 -3.3(13)
C55 C56 C57 C58 176.0(8)
C16 C15 C14 C13 2.6(14)
C15 C14 C13 C12 -0.7(13)
C11 C12 C13 C14 -1.6(12)
C37 C36 C35 C34 0.5(13)
C33 C34 C35 C36 -2.2(13)
C20 C19 C18 C17 -2.9(12)
C22 C17 C18 C19 0.9(11)
P1 C17 C18 C19 -175.4(6)
C57 C56 C61 C60 -0.5(15)
C55 C56 C61 C60 -179.8(10)
C57 C58 C59 C60 -2.6(18)
C22 C21 C20 C19 -1.3(13)
C18 C19 C20 C21 3.2(13)
C9 C10 C6 C7 0.4(7)
Fe1 C10 C6 C7 -59.6(4)
C9 C10 C6 P2 -179.4(5)
Fe1 C10 C6 P2 120.6(4)
C9 C10 C6 Fe1 60.0(4)
C8 C7 C6 C10 -0.5(7)
Fe1 C7 C6 C10 59.6(4)
C8 C7 C6 P2 179.3(5)
Fe1 C7 C6 P2 -120.7(6)
C8 C7 C6 Fe1 -60.1(5)
C27 P2 C6 C10 -143.7(5)
C23 P2 C6 C10 104.6(5)
Pd1 P2 C6 C10 -25.9(6)
C27 P2 C6 C7 36.6(7)
C23 P2 C6 C7 -75.1(7)
Pd1 P2 C6 C7 154.4(6)
C27 P2 C6 Fe1 -57.8(4)
C23 P2 C6 Fe1 -169.5(4)
Pd1 P2 C6 Fe1 60.0(4)
C7 Fe1 C6 C10 -118.0(5)
C4 Fe1 C6 C10 101.3(4)
C8 Fe1 C6 C10 -80.3(4)
C5 Fe1 C6 C10 64.6(5)
C9 Fe1 C6 C10 -36.9(3)
C3 Fe1 C6 C10 144.6(4)
C2 Fe1 C6 C10 177.9(4)
C10 Fe1 C6 C7 118.0(5)
C4 Fe1 C6 C7 -140.6(4)
C8 Fe1 C6 C7 37.7(3)
C5 Fe1 C6 C7 -177.4(4)
C9 Fe1 C6 C7 81.2(4)
C3 Fe1 C6 C7 -97.4(4)
C2 Fe1 C6 C7 -64.1(5)
C10 Fe1 C6 P2 -113.8(5)
C7 Fe1 C6 P2 128.1(5)
C4 Fe1 C6 P2 -12.5(5)
C8 Fe1 C6 P2 165.8(5)
C5 Fe1 C6 P2 -49.2(6)
C9 Fe1 C6 P2 -150.7(5)
C3 Fe1 C6 P2 30.7(5)
C2 Fe1 C6 P2 64.0(6)
C56 C55 C54 C53 -179.4(6)
O1 C53 C54 C55 11.4(9)
C52 C53 C54 C55 -167.4(6)
C28 C27 C32 C31 -1.6(10)
P2 C27 C32 C31 173.4(6)
C27 C32 C31 C30 -1.2(11)
C29 C30 C31 C32 2.0(11)
C58 C59 C60 C61 -1.1(19)
C56 C61 C60 C59 2.6(18)
O1 C53 C52 C51 1.2(9)
C54 C53 C52 C51 179.9(5)
O1 C53 C52 Pd1 72.5(6)
C54 C53 C52 Pd1 -108.8(5)
P3A Pd1 C52 C51 2.0(6)
P2 Pd1 C52 C51 -177.9(3)
C51 Pd1 C52 C53 -118.4(6)
P3A Pd1 C52 C53 -116.4(4)
P2 Pd1 C52 C53 63.7(4)
C29 C28 P3A C33 -81.1(6)
C27 C28 P3A C33 96.8(5)
C29 C28 P3A C39A 26.3(8)
C27 C28 P3A C39A -155.8(7)
C29 C28 P3A Pd1 160.1(5)
C27 C28 P3A Pd1 -22.0(5)
C38 C33 P3A C28 30.2(6)
C34 C33 P3A C28 -147.5(5)
C38 C33 P3A C39A -78.2(8)
C34 C33 P3A C39A 104.1(8)
C38 C33 P3A Pd1 145.4(5)
C34 C33 P3A Pd1 -32.3(6)
C51 Pd1 P3A C28 -159.2(3)
C52 Pd1 P3A C28 -160.5(4)
P2 Pd1 P3A C28 19.4(2)
C51 Pd1 P3A C33 87.7(3)
C52 Pd1 P3A C33 86.3(4)
P2 Pd1 P3A C33 -93.8(2)
C51 Pd1 P3A C39A -37.4(6)
C52 Pd1 P3A C39A -38.7(7)
P2 Pd1 P3A C39A 141.2(6)
C28 P3A C39A C40A 76.7(11)
C33 P3A C39A C40A -175.3(10)
Pd1 P3A C39A C40A -46.3(12)
C28 P3A C39A C44A -105.0(11)
C33 P3A C39A C44A 3.0(12)
Pd1 P3A C39A C44A 132.0(10)
C44A C39A C40A C41A 0
P3A C39A C40A C41A 178.4(12)
C39A C40A C41A C42A 0
C40A C41A C42A C43A 0
C41A C42A C43A C44A 0
C42A C43A C44A C39A 0
C40A C39A C44A C43A 0
P3A C39A C44A C43A -178.3(13)
C44B C39B C40B C41B -2(3)
C39B C40B C41B C42B -3(3)
C40B C41B C42B C43B 4(3)
C41B C42B C43B C44B 0(3)
C42B C43B C44B C39B -4(3)
C40B C39B C44B C43B 5(3)
C53 C52 C51 C45 -161.9(6)
Pd1 C52 C51 C45 108.5(6)
C53 C52 C51 Pd1 89.6(5)
P3A Pd1 C51 C52 -178.8(3)
P2 Pd1 C51 C52 6.6(10)
C52 Pd1 C51 C45 -120.9(7)
P3A Pd1 C51 C45 60.2(5)
P2 Pd1 C51 C45 -114.4(7)
C52 C51 C45 C46 167.9(6)
Pd1 C51 C45 C46 -106.8(7)
C52 C51 C45 C50 -12.1(10)
Pd1 C51 C45 C50 73.2(8)
C50 C45 C46 C47 -2.3(12)
C51 C45 C46 C47 177.7(8)
C45 C46 C47 C48 1.2(16)
C46 C47 C48 C49 1.6(18)
C47 C48 C49 C50 -3.4(16)
C46 C45 C50 C49 0.6(12)
C51 C45 C50 C49 -179.3(7)
C48 C49 C50 C45 2.3(14)
